data_7008163
loop_
_publ_author_name
'Baber, R. Angharad'
'Clarke, Matthew L.'
'Heslop, Katie M.'
'Marr, Andrew C.'
'Orpen, A. Guy'
'Pringle, Paul G.'
'Ward, Andrew'
'Zambrano-Williams, Damaris E'

_publ_section_title
;
 Phenylphosphatrioxa-adamantanes: bulky, robust, electron-poor ligands
 that give very efficient rhodium(I) hydroformylation catalysts.
;
_journal_issue 6
_journal_name_full 'Dalton transactions (Cambridge, England : 2003)'
_journal_page_first 1079
_journal_page_last 1085
_journal_paper_doi 10.1039/b418259f
_journal_year 2005
_chemical_formula_sum 'C22 H37 Cl3 Co N O3 P'
_chemical_formula_weight 559.78
_chemical_name_systematic
;
?
;
_space_group_IT_number 14
_symmetry_cell_setting monoclinic
_symmetry_space_group_name_Hall '-P 2ybc'
_symmetry_space_group_name_H-M 'P 1 21/c 1'
_atom_sites_solution_hydrogens geom
_atom_sites_solution_primary direct
_atom_sites_solution_secondary difmap
_audit_creation_method SHELXL-97
_cell_angle_alpha 90.00
_cell_angle_beta 98.157(11)
_cell_angle_gamma 90.00
_cell_formula_units_Z 4
_cell_length_a 17.914(3)
_cell_length_b 11.206(2)
_cell_length_c 13.4602(19)
_cell_measurement_reflns_used 174
_cell_measurement_temperature 173(2)
_cell_volume 2674.7(8)
_computing_cell_refinement 'SAINT (Siemens, 1995b)'
_computing_data_collection 'SMART (Siemens, 1995b)'
_computing_data_reduction 'SAINT (Siemens, 1995b)'
_computing_molecular_graphics 'SHELXL-97 (Sheldrick, 1997)'
_computing_publication_material 'SHELXL-97 (Sheldrick, 1997)'
_computing_structure_refinement 'SHELXL-97 (Sheldrick, 1997)'
_computing_structure_solution 'SHELXS-97 (Sheldrick, 1990)'
_diffrn_ambient_temperature 173(2)
_diffrn_measured_fraction_theta_full 0.993
_diffrn_measured_fraction_theta_max 0.993
_diffrn_measurement_device_type 'Siemens SMART CCD diffractometer'
_diffrn_measurement_method '\w rotation with narrow frames'
_diffrn_radiation_monochromator graphite
_diffrn_radiation_source 'fine-focus sealed tube'
_diffrn_radiation_type MoK\a
_diffrn_radiation_wavelength 0.71073
_diffrn_reflns_av_R_equivalents 0.0398
_diffrn_reflns_av_sigmaI/netI 0.0547
_diffrn_reflns_limit_h_max 21
_diffrn_reflns_limit_h_min -23
_diffrn_reflns_limit_k_max 14
_diffrn_reflns_limit_k_min -14
_diffrn_reflns_limit_l_max 16
_diffrn_reflns_limit_l_min -17
_diffrn_reflns_number 16905
_diffrn_reflns_theta_full 27.49
_diffrn_reflns_theta_max 27.49
_diffrn_reflns_theta_min 2.15
_diffrn_standards_decay_% 0
_exptl_absorpt_coefficient_mu 1.024
_exptl_absorpt_correction_T_max 0.801392
_exptl_absorpt_correction_T_min 0.663054
_exptl_absorpt_correction_type multi-scan
_exptl_absorpt_process_details 'SADABS (Sheldrick, 1996)'
_exptl_crystal_colour blue
_exptl_crystal_density_diffrn 1.390
_exptl_crystal_density_meas ?
_exptl_crystal_density_method .
_exptl_crystal_description 'hexagonal plate'
_exptl_crystal_F_000 1172
_exptl_crystal_size_max 0.5
_exptl_crystal_size_mid 0.5
_exptl_crystal_size_min 0.1
_refine_diff_density_max 0.375
_refine_diff_density_min -0.303
_refine_diff_density_rms 0.058
_refine_ls_extinction_method none
_refine_ls_goodness_of_fit_ref 0.914
_refine_ls_hydrogen_treatment mixed
_refine_ls_matrix_type full
_refine_ls_number_parameters 290
_refine_ls_number_reflns 6104
_refine_ls_number_restraints 0
_refine_ls_restrained_S_all 0.914
_refine_ls_R_factor_all 0.0587
_refine_ls_R_factor_gt 0.0297
_refine_ls_shift/su_max 0.001
_refine_ls_shift/su_mean 0.000
_refine_ls_structure_factor_coef Fsqd
_refine_ls_weighting_details 'calc w=1/[\s^2^(Fo^2^)+(0.0274P)^2^+0.0000P] where P=(Fo^2^+2Fc^2^)/3'
_refine_ls_weighting_scheme calc
_refine_ls_wR_factor_gt 0.0572
_refine_ls_wR_factor_ref 0.0634
_reflns_number_gt 4186
_reflns_number_total 6104
_reflns_threshold_expression >2sigma(I)
_cod_data_source_file b418259f.txt
_cod_data_source_block 9
_cod_depositor_comments
;
The following automatic conversions were performed:
'_symmetry_cell_setting' value 'Monoclinic' changed to 'monoclinic'
according to '/home/saulius/struct/CIF-dictionaries/cif_core.dic'
dictionary named 'cif_core.dic' version 2.4.1 from 2010-06-29.

Automatic conversion script
Id: cif_fix_enum 1527 2010-12-29 10:47:43Z saulius 
;
_cod_original_cell_volume 2674.8(7)
_cod_original_sg_symbol_H-M P2(1)/c
_cod_database_code 7008163

loop_
_symmetry_equiv_pos_as_xyz
'x, y, z'
'-x, y+1/2, -z+1/2'
'-x, -y, -z'
'x, -y-1/2, z-1/2'

loop_
_atom_site_label
_atom_site_type_symbol
_atom_site_fract_x
_atom_site_fract_y
_atom_site_fract_z
_atom_site_U_iso_or_equiv
_atom_site_adp_type
_atom_site_occupancy
_atom_site_symmetry_multiplicity
_atom_site_calc_flag
_atom_site_refinement_flags
_atom_site_disorder_assembly
_atom_site_disorder_group
Co1 Co 0.675414(14) 0.08295(2) 0.313631(19) 0.02057(7) Uani 1 1 d . . .
Cl1 Cl 0.68881(3) -0.01816(5) 0.45853(4) 0.03281(13) Uani 1 1 d . . .
Cl2 Cl 0.62857(3) 0.26729(4) 0.32408(4) 0.03023(13) Uani 1 1 d . . .
Cl3 Cl 0.59969(3) -0.01288(4) 0.18811(4) 0.02672(12) Uani 1 1 d . . .
P1 P 0.79542(3) 0.08207(4) 0.25256(4) 0.01936(11) Uani 1 1 d . . .
O1 O 0.93644(7) 0.33046(12) 0.25548(11) 0.0309(3) Uani 1 1 d . . .
O2 O 0.88265(7) 0.19729(11) 0.12979(10) 0.0252(3) Uani 1 1 d . . .
O3 O 0.86973(7) 0.24203(11) 0.37476(10) 0.0273(3) Uani 1 1 d . . .
C1 C 0.81299(10) -0.06174(16) 0.19689(15) 0.0227(4) Uani 1 1 d . . .
C2 C 0.77871(10) -0.16109(17) 0.23351(16) 0.0283(5) Uani 1 1 d . . .
H2A H 0.7502 -0.1520 0.2875 0.034 Uiso 1 1 calc R . .
C3 C 0.78579(12) -0.27285(19) 0.19192(19) 0.0363(6) Uani 1 1 d . . .
H3A H 0.7625 -0.3400 0.2178 0.044 Uiso 1 1 calc R . .
C4 C 0.82650(12) -0.2870(2) 0.11312(18) 0.0388(6) Uani 1 1 d . . .
H4A H 0.8304 -0.3634 0.0838 0.047 Uiso 1 1 calc R . .
C5 C 0.86133(13) -0.1904(2) 0.07720(18) 0.0394(6) Uani 1 1 d . . .
H5A H 0.8902 -0.2007 0.0238 0.047 Uiso 1 1 calc R . .
C6 C 0.85491(12) -0.07761(19) 0.11806(16) 0.0314(5) Uani 1 1 d . . .
H6A H 0.8791 -0.0113 0.0923 0.038 Uiso 1 1 calc R . .
C7 C 0.89123(11) 0.04409(18) 0.43337(15) 0.0298(5) Uani 1 1 d . . .
H7A H 0.9362 0.0686 0.4789 0.045 Uiso 1 1 calc R . .
H7B H 0.8966 -0.0393 0.4136 0.045 Uiso 1 1 calc R . .
H7C H 0.8467 0.0522 0.4675 0.045 Uiso 1 1 calc R . .
C8 C 0.88234(10) 0.12208(16) 0.34133(15) 0.0229(4) Uani 1 1 d . . .
C9 C 0.95142(10) 0.12165(18) 0.28678(15) 0.0252(5) Uani 1 1 d . . .
H9A H 0.9974 0.1350 0.3357 0.030 Uiso 1 1 calc R . .
H9B H 0.9560 0.0429 0.2548 0.030 Uiso 1 1 calc R . .
C10 C 0.94481(11) 0.21894(18) 0.20704(16) 0.0273(5) Uani 1 1 d . . .
C11 C 1.01292(11) 0.2295(2) 0.15347(18) 0.0380(6) Uani 1 1 d . . .
H11A H 1.0054 0.2951 0.1049 0.057 Uiso 1 1 calc R . .
H11B H 1.0200 0.1547 0.1182 0.057 Uiso 1 1 calc R . .
H11C H 1.0577 0.2456 0.2025 0.057 Uiso 1 1 calc R . .
C12 C 0.86835(14) 0.44976(18) 0.35665(18) 0.0430(6) Uani 1 1 d . . .
H12A H 0.9125 0.4531 0.4086 0.065 Uiso 1 1 calc R . .
H12B H 0.8223 0.4551 0.3880 0.065 Uiso 1 1 calc R . .
H12C H 0.8700 0.5166 0.3100 0.065 Uiso 1 1 calc R . .
C13 C 0.86861(12) 0.33356(17) 0.30006(16) 0.0284(5) Uani 1 1 d . . .
C14 C 0.80244(11) 0.31935(16) 0.21750(15) 0.0260(5) Uani 1 1 d . . .
H14A H 0.8013 0.3872 0.1702 0.031 Uiso 1 1 calc R . .
H14B H 0.7549 0.3202 0.2470 0.031 Uiso 1 1 calc R . .
C15 C 0.80848(10) 0.20278(17) 0.16103(15) 0.0233(4) Uani 1 1 d . . .
C16 C 0.75191(12) 0.19469(19) 0.06649(16) 0.0327(5) Uani 1 1 d . . .
H16A H 0.7605 0.2601 0.0211 0.049 Uiso 1 1 calc R . .
H16B H 0.7007 0.2006 0.0838 0.049 Uiso 1 1 calc R . .
H16C H 0.7578 0.1181 0.0333 0.049 Uiso 1 1 calc R . .
N1 N 0.45687(9) 0.33972(15) 0.65871(13) 0.0239(4) Uani 1 1 d . . .
H1 H 0.4978(11) 0.3761(18) 0.6750(15) 0.029 Uiso 1 1 d . . .
C101 C 0.33263(13) 0.3721(2) 0.54897(19) 0.0505(7) Uani 1 1 d . . .
H10M H 0.3087 0.4204 0.4926 0.076 Uiso 1 1 calc R . .
H10N H 0.3024 0.3762 0.6041 0.076 Uiso 1 1 calc R . .
H10O H 0.3360 0.2890 0.5273 0.076 Uiso 1 1 calc R . .
C102 C 0.41047(12) 0.41931(18) 0.58403(16) 0.0322(5) Uani 1 1 d . . .
H10K H 0.4372 0.4299 0.5251 0.039 Uiso 1 1 calc R . .
H10L H 0.4061 0.4988 0.6148 0.039 Uiso 1 1 calc R . .
C103 C 0.52121(14) 0.2356(2) 0.52937(19) 0.0512(7) Uani 1 1 d . . .
H10H H 0.5395 0.1571 0.5115 0.077 Uiso 1 1 calc R . .
H10I H 0.5643 0.2886 0.5491 0.077 Uiso 1 1 calc R . .
H10J H 0.4889 0.2695 0.4714 0.077 Uiso 1 1 calc R . .
C104 C 0.47657(12) 0.22248(17) 0.61556(16) 0.0305(5) Uani 1 1 d . . .
H10F H 0.4295 0.1783 0.5921 0.037 Uiso 1 1 calc R . .
H10G H 0.5062 0.1746 0.6691 0.037 Uiso 1 1 calc R . .
C105 C 0.41351(14) 0.4330(2) 0.80981(18) 0.0457(6) Uani 1 1 d . . .
H10C H 0.3951 0.4137 0.8731 0.069 Uiso 1 1 calc R . .
H10D H 0.3769 0.4845 0.7692 0.069 Uiso 1 1 calc R . .
H10E H 0.4620 0.4745 0.8240 0.069 Uiso 1 1 calc R . .
C106 C 0.42357(12) 0.31997(17) 0.75336(15) 0.0281(5) Uani 1 1 d . . .
H10A H 0.4567 0.2653 0.7974 0.034 Uiso 1 1 calc R . .
H10B H 0.3739 0.2806 0.7365 0.034 Uiso 1 1 calc R . .

loop_
_atom_site_aniso_label
_atom_site_aniso_U_11
_atom_site_aniso_U_22
_atom_site_aniso_U_33
_atom_site_aniso_U_23
_atom_site_aniso_U_13
_atom_site_aniso_U_12
Co1 0.01923(14) 0.02053(14) 0.02209(15) 0.00144(12) 0.00336(11) 0.00073(11)
Cl1 0.0351(3) 0.0357(3) 0.0273(3) 0.0089(2) 0.0035(2) -0.0050(2)
Cl2 0.0304(3) 0.0242(3) 0.0368(3) -0.0013(2) 0.0074(2) 0.0056(2)
Cl3 0.0242(3) 0.0244(3) 0.0301(3) -0.0030(2) -0.0013(2) 0.0018(2)
P1 0.0177(3) 0.0196(2) 0.0208(3) 0.0016(2) 0.0024(2) 0.0003(2)
O1 0.0270(8) 0.0265(8) 0.0393(9) 0.0018(7) 0.0056(7) -0.0066(6)
O2 0.0196(7) 0.0322(8) 0.0246(8) 0.0042(6) 0.0057(6) 0.0000(6)
O3 0.0342(8) 0.0224(7) 0.0252(8) -0.0021(6) 0.0035(6) -0.0022(6)
C1 0.0184(10) 0.0232(10) 0.0253(11) -0.0015(8) -0.0008(8) 0.0019(8)
C2 0.0191(11) 0.0266(11) 0.0392(14) -0.0006(10) 0.0047(10) 0.0019(9)
C3 0.0237(12) 0.0256(11) 0.0591(17) -0.0013(11) 0.0036(11) 0.0011(9)
C4 0.0331(13) 0.0314(12) 0.0495(16) -0.0167(11) -0.0022(11) 0.0069(10)
C5 0.0424(14) 0.0433(14) 0.0341(14) -0.0096(11) 0.0102(11) 0.0065(11)
C6 0.0331(12) 0.0328(12) 0.0290(12) -0.0018(10) 0.0067(10) 0.0017(10)
C7 0.0298(12) 0.0333(12) 0.0245(12) 0.0042(9) -0.0024(9) 0.0001(9)
C8 0.0235(11) 0.0207(10) 0.0233(11) -0.0005(8) -0.0004(9) -0.0015(8)
C9 0.0172(10) 0.0284(11) 0.0289(12) 0.0010(9) -0.0006(9) 0.0002(8)
C10 0.0199(11) 0.0296(11) 0.0324(13) 0.0026(10) 0.0038(9) -0.0009(9)
C11 0.0240(12) 0.0451(14) 0.0461(15) 0.0126(12) 0.0091(11) -0.0017(10)
C12 0.0564(16) 0.0251(12) 0.0482(16) -0.0049(11) 0.0095(13) -0.0045(11)
C13 0.0313(12) 0.0212(10) 0.0337(13) 0.0027(9) 0.0075(10) -0.0022(9)
C14 0.0243(11) 0.0208(10) 0.0339(12) 0.0079(9) 0.0075(10) 0.0035(8)
C15 0.0186(10) 0.0263(10) 0.0256(11) 0.0047(9) 0.0053(9) -0.0001(8)
C16 0.0295(12) 0.0403(13) 0.0268(12) 0.0110(10) -0.0013(10) 0.0011(10)
N1 0.0209(9) 0.0258(9) 0.0247(10) 0.0006(7) 0.0024(8) -0.0058(7)
C101 0.0371(14) 0.0591(17) 0.0506(17) 0.0149(13) -0.0106(12) 0.0080(12)
C102 0.0422(13) 0.0269(11) 0.0272(12) 0.0074(10) 0.0035(10) 0.0016(10)
C103 0.0496(16) 0.0615(17) 0.0451(16) -0.0241(13) 0.0159(13) -0.0075(13)
C104 0.0304(12) 0.0286(11) 0.0313(13) -0.0054(10) 0.0008(10) 0.0033(9)
C105 0.0640(17) 0.0383(14) 0.0395(15) -0.0010(12) 0.0229(13) 0.0016(12)
C106 0.0306(12) 0.0288(11) 0.0256(12) 0.0061(9) 0.0061(9) -0.0004(9)

loop_
_atom_type_symbol
_atom_type_description
_atom_type_scat_dispersion_real
_atom_type_scat_dispersion_imag
_atom_type_scat_source
C C 0.0033 0.0016 'International Tables Vol C Tables 4.2.6.8 and 6.1.1.4'
H H 0.0000 0.0000 'International Tables Vol C Tables 4.2.6.8 and 6.1.1.4'
O O 0.0106 0.0060 'International Tables Vol C Tables 4.2.6.8 and 6.1.1.4'
P P 0.1023 0.0942 'International Tables Vol C Tables 4.2.6.8 and 6.1.1.4'
Cl Cl 0.1484 0.1585 'International Tables Vol C Tables 4.2.6.8 and 6.1.1.4'
Co Co 0.3494 0.9721 'International Tables Vol C Tables 4.2.6.8 and 6.1.1.4'
N N 0.0061 0.0033 'International Tables Vol C Tables 4.2.6.8 and 6.1.1.4'

loop_
_geom_angle_atom_site_label_1
_geom_angle_atom_site_label_2
_geom_angle_atom_site_label_3
_geom_angle
_geom_angle_site_symmetry_1
_geom_angle_site_symmetry_3
_geom_angle_publ_flag
Cl1 Co1 Cl2 113.99(2) . . ?
Cl1 Co1 Cl3 112.71(2) . . ?
Cl2 Co1 Cl3 106.97(2) . . ?
Cl1 Co1 P1 107.74(2) . . ?
Cl2 Co1 P1 112.68(2) . . ?
Cl3 Co1 P1 102.20(2) . . ?
C1 P1 C15 108.91(9) . . ?
C1 P1 C8 107.25(8) . . ?
C15 P1 C8 94.40(9) . . ?
C1 P1 Co1 111.01(6) . . ?
C15 P1 Co1 115.08(6) . . ?
C8 P1 Co1 118.80(7) . . ?
C10 O1 C13 111.32(14) . . ?
C10 O2 C15 115.60(15) . . ?
C13 O3 C8 115.72(14) . . ?
C2 C1 C6 118.58(18) . . ?
C2 C1 P1 116.73(15) . . ?
C6 C1 P1 124.61(15) . . ?
C3 C2 C1 120.57(19) . . ?
C4 C3 C2 120.2(2) . . ?
C5 C4 C3 119.8(2) . . ?
C4 C5 C6 120.7(2) . . ?
C5 C6 C1 120.0(2) . . ?
O3 C8 C7 106.64(16) . . ?
O3 C8 C9 109.02(15) . . ?
C7 C8 C9 113.31(16) . . ?
O3 C8 P1 105.55(12) . . ?
C7 C8 P1 111.49(13) . . ?
C9 C8 P1 110.43(13) . . ?
C10 C9 C8 110.46(16) . . ?
O1 C10 O2 111.03(15) . . ?
O1 C10 C11 107.12(16) . . ?
O2 C10 C11 105.35(17) . . ?
O1 C10 C9 107.92(17) . . ?
O2 C10 C9 111.42(15) . . ?
C11 C10 C9 113.96(17) . . ?
O1 C13 O3 110.39(15) . . ?
O1 C13 C12 107.24(16) . . ?
O3 C13 C12 105.31(17) . . ?
O1 C13 C14 108.23(17) . . ?
O3 C13 C14 111.78(15) . . ?
C12 C13 C14 113.78(17) . . ?
C13 C14 C15 110.67(15) . . ?
O2 C15 C16 106.59(16) . . ?
O2 C15 C14 108.29(15) . . ?
C16 C15 C14 112.63(16) . . ?
O2 C15 P1 111.49(12) . . ?
C16 C15 P1 112.34(13) . . ?
C14 C15 P1 105.53(13) . . ?
C106 N1 C104 110.14(15) . . ?
C106 N1 C102 114.04(15) . . ?
C104 N1 C102 113.53(16) . . ?
N1 C102 C101 113.67(17) . . ?
N1 C104 C103 113.13(18) . . ?
N1 C106 C105 113.39(16) . . ?

loop_
_geom_bond_atom_site_label_1
_geom_bond_atom_site_label_2
_geom_bond_distance
_geom_bond_site_symmetry_2
_geom_bond_publ_flag
Co1 Cl1 2.2389(6) . ?
Co1 Cl2 2.2415(6) . ?
Co1 Cl3 2.2799(6) . ?
Co1 P1 2.4081(6) . ?
P1 C1 1.8234(19) . ?
P1 C15 1.8666(19) . ?
P1 C8 1.878(2) . ?
O1 C10 1.427(2) . ?
O1 C13 1.430(2) . ?
O2 C10 1.432(2) . ?
O2 C15 1.451(2) . ?
O3 C13 1.434(2) . ?
O3 C8 1.445(2) . ?
C1 C2 1.395(3) . ?
C1 C6 1.395(3) . ?
C2 C3 1.385(3) . ?
C3 C4 1.379(3) . ?
C4 C5 1.371(3) . ?
C5 C6 1.389(3) . ?
C7 C8 1.506(3) . ?
C8 C9 1.526(3) . ?
C9 C10 1.523(3) . ?
C10 C11 1.507(3) . ?
C12 C13 1.509(3) . ?
C13 C14 1.514(3) . ?
C14 C15 1.523(3) . ?
C15 C16 1.513(3) . ?
N1 C106 1.498(2) . ?
N1 C104 1.499(2) . ?
N1 C102 1.503(2) . ?
C101 C102 1.503(3) . ?
C103 C104 1.507(3) . ?
C105 C106 1.501(3) . ?
